data_7706103
loop_
_publ_author_name
'Komorski, Szymon'
'Leszczy\'nski, Micha\/l K'
'Justyniak, Iwona'
'Lewi\'nski, Janusz'

_publ_section_title
;
 Structural diversity of ethylzinc derivatives of 3,5-substituted
 pyrazoles.
;
_journal_issue 47
_journal_name_full 'Dalton transactions (Cambridge, England : 2003)'
_journal_page_first 17388
_journal_page_last 17394
_journal_paper_doi 10.1039/d0dt03026k
_journal_volume 49
_journal_year 2020
_chemical_formula_sum 'C32 H60 N4 O1.5 Zn2'
_chemical_formula_weight 655.57
_space_group_crystal_system triclinic
_space_group_IT_number 2
_space_group_name_Hall '-P 1'
_space_group_name_H-M_alt 'P -1'
_atom_sites_solution_hydrogens geom
_audit_creation_method SHELXL-2018/3
_audit_update_record
;
2020-10-20 deposited with the CCDC.	2020-11-05 downloaded from the CCDC.
;
_cell_angle_alpha 72.50(6)
_cell_angle_beta 88.38(8)
_cell_angle_gamma 69.64(3)
_cell_formula_units_Z 4
_cell_length_a 11.89(2)
_cell_length_b 15.35(2)
_cell_length_c 22.38(5)
_cell_measurement_reflns_used 3602
_cell_measurement_temperature 100(2)
_cell_measurement_theta_max 26.450
_cell_measurement_theta_min 0.327
_cell_volume 3639(11)
_computing_cell_refinement 'HKL Scalepack (Otwinowski & Minor 1997)'
_computing_data_collection KappaCCD
_computing_data_reduction 'Denzo and Scalepak (Otwinowski & Minor, 1997)'
_computing_structure_refinement 'SHELXL-2018/3 (Sheldrick, 2018)'
_diffrn_ambient_temperature 100(2)
_diffrn_measured_fraction_theta_full 0.986
_diffrn_measured_fraction_theta_max 0.986
_diffrn_measurement_device '\k-geometry diffractometr'
_diffrn_measurement_device_type 'Nonius Kappa-CCD'
_diffrn_measurement_method 'area detector \w scans'
_diffrn_radiation_monochromator graphite
_diffrn_radiation_source 'fine-focus sealed tube'
_diffrn_radiation_type MoK\a
_diffrn_radiation_wavelength 0.71073
_diffrn_reflns_av_R_equivalents 0.0691
_diffrn_reflns_av_unetI/netI 0.0692
_diffrn_reflns_Laue_measured_fraction_full 0.986
_diffrn_reflns_Laue_measured_fraction_max 0.986
_diffrn_reflns_limit_h_max 13
_diffrn_reflns_limit_h_min -13
_diffrn_reflns_limit_k_max 17
_diffrn_reflns_limit_k_min -17
_diffrn_reflns_limit_l_max 26
_diffrn_reflns_limit_l_min -26
_diffrn_reflns_number 12182
_diffrn_reflns_point_group_measured_fraction_full 0.986
_diffrn_reflns_point_group_measured_fraction_max 0.986
_diffrn_reflns_theta_full 24.699
_diffrn_reflns_theta_max 24.699
_diffrn_reflns_theta_min 1.489
_exptl_absorpt_coefficient_mu 1.347
_exptl_absorpt_correction_T_max 0.886
_exptl_absorpt_correction_T_min 0.774
_exptl_absorpt_correction_type multi-scan
_exptl_absorpt_process_details 'Scalepak (Otwinowski, Minor, 1997)'
_exptl_crystal_colour colorless
_exptl_crystal_density_diffrn 1.197
_exptl_crystal_description block
_exptl_crystal_F_000 1408
_exptl_crystal_size_max 0.19
_exptl_crystal_size_mid 0.17
_exptl_crystal_size_min 0.09
_refine_diff_density_max 2.718
_refine_diff_density_min -1.560
_refine_diff_density_rms 0.236
_refine_ls_extinction_method none
_refine_ls_goodness_of_fit_ref 1.088
_refine_ls_hydrogen_treatment constr
_refine_ls_matrix_type full
_refine_ls_number_parameters 741
_refine_ls_number_reflns 12182
_refine_ls_number_restraints 6
_refine_ls_restrained_S_all 1.088
_refine_ls_R_factor_all 0.1387
_refine_ls_R_factor_gt 0.1088
_refine_ls_shift/su_max 0.000
_refine_ls_shift/su_mean 0.000
_refine_ls_structure_factor_coef Fsqd
_refine_ls_weighting_details 'w=1/[\s^2^(Fo^2^)+(0.1630P)^2^+43.2355P] where P=(Fo^2^+2Fc^2^)/3'
_refine_ls_weighting_scheme calc
_refine_ls_wR_factor_gt 0.3109
_refine_ls_wR_factor_ref 0.3274
_reflns_Friedel_coverage 0.000
_reflns_number_gt 9301
_reflns_number_total 12182
_reflns_threshold_expression 'I > 2\s(I)'
_cod_data_source_file d0dt03026k2.cif
_cod_data_source_block shelx_CCDC1
_cod_depositor_comments
;

2024-12-16
Z value and formula fixed to values more according to usual
chemical conventions.                 miguel
;
_cod_original_formula_sum 'C64 H120 N8 O3 Zn4'
_cod_original_formula_weight 1311.15
_cod_original_formula_units_Z 2
_cod_database_code 7706103
_shelx_shelxl_version_number 2018/3
_shelx_space_group_comment
;
The symmetry employed for this shelxl refinement is uniquely defined
by the following loop, which should always be used as a source of
symmetry information in preference to the above space-group names.
They are only intended as comments.
;

loop_
_space_group_symop_operation_xyz
'x, y, z'
'-x, -y, -z'

loop_
_atom_site_label
_atom_site_type_symbol
_atom_site_fract_x
_atom_site_fract_y
_atom_site_fract_z
_atom_site_U_iso_or_equiv
_atom_site_adp_type
_atom_site_occupancy
_atom_site_site_symmetry_order
_atom_site_calc_flag
_atom_site_refinement_flags_posn
_atom_site_refinement_flags_adp
_atom_site_refinement_flags_occupancy
_atom_site_disorder_assembly
_atom_site_disorder_group
C1 C 0.2910(10) 0.7150(8) 0.0675(5) 0.023(2) Uani 1 1 d . . . . .
H1A H 0.379052 0.680277 0.069749 0.027 Uiso 1 1 calc R U . . .
H1B H 0.253045 0.666693 0.068062 0.027 Uiso 1 1 calc R U . . .
C2 C 0.2551(11) 0.7927(10) 0.0013(5) 0.029(3) Uani 1 1 d . . . . .
H2A H 0.167685 0.827142 -0.004040 0.043 Uiso 1 1 calc R U . . .
H2B H 0.279216 0.760214 -0.031087 0.043 Uiso 1 1 calc R U . . .
H2C H 0.295647 0.839620 -0.002802 0.043 Uiso 1 1 calc R U . . .
C3 C 0.3545(11) 0.5063(8) 0.3650(5) 0.023(2) Uani 1 1 d . . . . .
H3A H 0.291411 0.480354 0.359515 0.028 Uiso 1 1 calc R U . . .
H3B H 0.429732 0.464700 0.352600 0.028 Uiso 1 1 calc R U . . .
C4 C 0.3742(11) 0.4885(9) 0.4360(5) 0.034(3) Uani 1 1 d . U . . .
H4A H 0.431714 0.517795 0.443363 0.051 Uiso 1 1 calc R U . . .
H4B H 0.406138 0.418049 0.457932 0.051 Uiso 1 1 calc R U . . .
H4C H 0.297420 0.518371 0.451970 0.051 Uiso 1 1 calc R U . . .
C5 C 0.4613(10) 0.5350(8) 0.2052(6) 0.025(3) Uani 1 1 d . . . . .
H5A H 0.511537 0.507118 0.245720 0.030 Uiso 1 1 calc R U . . .
H5B H 0.495291 0.578696 0.174592 0.030 Uiso 1 1 calc R U . . .
C6 C 0.4547(12) 0.4546(9) 0.1808(6) 0.033(3) Uani 1 1 d . . . . .
H6A H 0.530778 0.397419 0.192744 0.039 Uiso 1 1 calc R U . . .
H6B H 0.439370 0.478307 0.134434 0.039 Uiso 1 1 calc R U . . .
C7 C 0.3495(12) 0.4277(9) 0.2120(6) 0.034(3) Uani 1 1 d . . . . .
H7A H 0.373436 0.383994 0.255772 0.040 Uiso 1 1 calc R U . . .
H7B H 0.315837 0.396633 0.187741 0.040 Uiso 1 1 calc R U . . .
C8 C 0.2609(10) 0.5294(8) 0.2093(5) 0.020(2) Uani 1 1 d . . . . .
H8A H 0.208754 0.559897 0.169348 0.024 Uiso 1 1 calc R U . . .
H8B H 0.209252 0.524654 0.244670 0.024 Uiso 1 1 calc R U . . .
C9 C 0.4299(9) 0.8437(8) 0.1826(5) 0.019(2) Uani 1 1 d . . . . .
C10 C 0.5068(10) 0.8266(8) 0.2342(5) 0.022(2) Uani 1 1 d . . . . .
H10 H 0.560777 0.859180 0.236323 0.026 Uiso 1 1 calc R U . . .
C11 C 0.4877(9) 0.7515(8) 0.2822(5) 0.019(2) Uani 1 1 d . . . . .
C12 C 0.4203(10) 0.9142(8) 0.1168(5) 0.021(2) Uani 1 1 d . . . . .
C13 C 0.2916(10) 0.9596(8) 0.0850(5) 0.022(2) Uani 1 1 d . . . . .
H13A H 0.269464 0.909303 0.075180 0.032 Uiso 1 1 calc R U . . .
H13B H 0.287280 1.011996 0.046065 0.032 Uiso 1 1 calc R U . . .
H13C H 0.235714 0.986608 0.113415 0.032 Uiso 1 1 calc R U . . .
C14 C 0.5036(10) 0.8563(9) 0.0756(5) 0.025(3) Uani 1 1 d . . . . .
H14A H 0.587890 0.835045 0.091543 0.037 Uiso 1 1 calc R U . . .
H14B H 0.492027 0.898656 0.031930 0.037 Uiso 1 1 calc R U . . .
H14C H 0.483102 0.799028 0.077581 0.037 Uiso 1 1 calc R U . . .
C15 C 0.4649(12) 0.9967(9) 0.1193(5) 0.028(3) Uani 1 1 d . . . . .
H15A H 0.413783 1.033875 0.144955 0.042 Uiso 1 1 calc R U . . .
H15B H 0.460862 1.040431 0.076620 0.042 Uiso 1 1 calc R U . . .
H15C H 0.548300 0.967980 0.137969 0.042 Uiso 1 1 calc R U . . .
C16 C 0.5496(9) 0.7031(8) 0.3492(5) 0.018(2) Uani 1 1 d . . . . .
C17 C 0.6480(10) 0.7437(8) 0.3550(5) 0.024(3) Uani 1 1 d . . . . .
H17A H 0.704955 0.731900 0.323309 0.036 Uiso 1 1 calc R U . . .
H17B H 0.690604 0.711101 0.397062 0.036 Uiso 1 1 calc R U . . .
H17C H 0.611384 0.814163 0.348401 0.036 Uiso 1 1 calc R U . . .
C18 C 0.6095(11) 0.5918(8) 0.3613(6) 0.027(3) Uani 1 1 d . . . . .
H18A H 0.548010 0.564642 0.356783 0.040 Uiso 1 1 calc R U . . .
H18B H 0.649566 0.560726 0.403977 0.040 Uiso 1 1 calc R U . . .
H18C H 0.669067 0.579345 0.330802 0.040 Uiso 1 1 calc R U . . .
C19 C 0.4555(11) 0.7232(9) 0.3962(5) 0.028(3) Uani 1 1 d . . . . .
H19A H 0.414379 0.793963 0.386752 0.042 Uiso 1 1 calc R U . . .
H19B H 0.495250 0.695601 0.438931 0.042 Uiso 1 1 calc R U . . .
H19C H 0.396473 0.693053 0.393027 0.042 Uiso 1 1 calc R U . . .
C20 C -0.0056(10) 0.8151(7) 0.1895(5) 0.019(2) Uani 1 1 d . . . . .
C21 C -0.0600(9) 0.8129(8) 0.2457(5) 0.020(2) Uani 1 1 d . . . . .
H21 H -0.143261 0.840499 0.250567 0.024 Uiso 1 1 calc R U . . .
C22 C 0.0341(10) 0.7616(8) 0.2933(5) 0.018(2) Uani 1 1 d . . . . .
C23 C -0.0659(9) 0.8607(8) 0.1216(5) 0.020(2) Uani 1 1 d . . . . .
C24 C -0.0392(12) 0.7831(9) 0.0883(5) 0.030(3) Uani 1 1 d . . . . .
H24A H -0.067468 0.814771 0.043639 0.045 Uiso 1 1 calc R U . . .
H24B H -0.080787 0.737746 0.107369 0.045 Uiso 1 1 calc R U . . .
H24C H 0.047735 0.746991 0.092428 0.045 Uiso 1 1 calc R U . . .
C25 C -0.2019(10) 0.9066(10) 0.1249(6) 0.031(3) Uani 1 1 d . . . . .
H25A H -0.218771 0.962261 0.140949 0.047 Uiso 1 1 calc R U . . .
H25B H -0.230932 0.857855 0.152989 0.047 Uiso 1 1 calc R U . . .
H25C H -0.243009 0.929172 0.082713 0.047 Uiso 1 1 calc R U . . .
C26 C -0.0200(11) 0.9414(9) 0.0850(5) 0.027(3) Uani 1 1 d . . . . .
H26A H -0.060549 0.971628 0.042427 0.040 Uiso 1 1 calc R U . . .
H26B H 0.067085 0.913207 0.082594 0.040 Uiso 1 1 calc R U . . .
H26C H -0.036944 0.990996 0.106503 0.040 Uiso 1 1 calc R U . . .
C27 C 0.0239(10) 0.7373(8) 0.3637(5) 0.019(2) Uani 1 1 d . . . . .
C28 C 0.1323(10) 0.7377(9) 0.3983(5) 0.024(2) Uani 1 1 d . . . . .
H28A H 0.204424 0.684147 0.394843 0.035 Uiso 1 1 calc R U . . .
H28B H 0.118374 0.729052 0.442709 0.035 Uiso 1 1 calc R U . . .
H28C H 0.143852 0.800151 0.379515 0.035 Uiso 1 1 calc R U . . .
C29 C 0.0167(10) 0.6334(8) 0.3884(5) 0.023(2) Uani 1 1 d . . . . .
H29A H 0.089992 0.585783 0.379950 0.035 Uiso 1 1 calc R U . . .
H29B H -0.053500 0.632504 0.367007 0.035 Uiso 1 1 calc R U . . .
H29C H 0.009003 0.616475 0.433782 0.035 Uiso 1 1 calc R U . . .
C30 C -0.0910(10) 0.8122(8) 0.3781(5) 0.022(2) Uani 1 1 d . . . . .
H30A H -0.093212 0.798501 0.423739 0.034 Uiso 1 1 calc R U . . .
H30B H -0.162325 0.807117 0.360704 0.034 Uiso 1 1 calc R U . . .
H30C H -0.090168 0.878379 0.359058 0.034 Uiso 1 1 calc R U . . .
C31 C 0.9864(11) 0.2574(9) 0.1338(6) 0.030(3) Uani 1 1 d . . . . .
H31A H 1.024479 0.198893 0.120153 0.036 Uiso 1 1 calc R U . . .
H31B H 0.930259 0.241273 0.165035 0.036 Uiso 1 1 calc R U . . .
C32 C 0.9075(13) 0.3370(10) 0.0765(6) 0.041(3) Uani 1 1 d . . . . .
H32A H 0.871343 0.398234 0.086606 0.061 Uiso 1 1 calc R U . . .
H32B H 0.843633 0.316831 0.065033 0.061 Uiso 1 1 calc R U . . .
H32C H 0.956978 0.346934 0.041079 0.061 Uiso 1 1 calc R U . . .
C33 C 1.3871(11) 0.0089(9) 0.3629(6) 0.028(3) Uani 1 1 d . . . . .
H33A H 1.318918 -0.005680 0.384492 0.034 Uiso 1 1 calc R U . . .
H33B H 1.417028 -0.036755 0.337892 0.034 Uiso 1 1 calc R U . . .
C34 C 1.4878(12) -0.0194(9) 0.4144(6) 0.036(3) Uani 1 1 d . . . . .
H34A H 1.549320 0.007534 0.396512 0.053 Uiso 1 1 calc R U . . .
H34B H 1.524347 -0.090785 0.431080 0.053 Uiso 1 1 calc R U . . .
H34C H 1.453933 0.007012 0.448389 0.053 Uiso 1 1 calc R U . . .
C35 C 1.0671(11) 0.1117(9) 0.2991(6) 0.029(3) Uani 1 1 d . . . . .
H35A H 0.989973 0.164764 0.279986 0.035 Uiso 1 1 calc R U . . .
H35B H 1.086565 0.116918 0.340350 0.035 Uiso 1 1 calc R U . . .
C36 C 1.0583(16) 0.0133(10) 0.3070(8) 0.050(4) Uani 1 1 d . . . . .
H36A H 1.109379 -0.036632 0.344556 0.060 Uiso 1 1 calc R U . . .
H36B H 0.974083 0.016295 0.311422 0.060 Uiso 1 1 calc R U . . .
C37 C 1.101(2) -0.0094(14) 0.2495(10) 0.074(6) Uani 1 1 d . . . . .
H37A H 1.035146 0.019940 0.215559 0.089 Uiso 1 1 calc R U . . .
H37B H 1.135152 -0.080988 0.257229 0.089 Uiso 1 1 calc R U . . .
C38 C 1.1985(11) 0.0355(8) 0.2323(6) 0.025(3) Uani 1 1 d . . . . .
H38A H 1.278518 -0.012852 0.251467 0.030 Uiso 1 1 calc R U . . .
H38B H 1.201243 0.057926 0.186110 0.030 Uiso 1 1 calc R U . . .
C39 C 1.0301(10) 0.4043(8) 0.2682(5) 0.020(2) Uani 1 1 d . . . . .
C40 C 1.0587(11) 0.3968(8) 0.3302(5) 0.025(3) Uani 1 1 d . . . . .
H40 H 1.018728 0.441464 0.352271 0.029 Uiso 1 1 calc R U . . .
C41 C 1.1573(10) 0.3110(7) 0.3529(5) 0.017(2) Uani 1 1 d . . . . .
C42 C 0.9249(10) 0.4828(9) 0.2230(5) 0.024(3) Uani 1 1 d . . . . .
C43 C 0.8166(11) 0.4479(10) 0.2278(6) 0.034(3) Uani 1 1 d . . . . .
H43A H 0.839713 0.387112 0.216838 0.051 Uiso 1 1 calc R U . . .
H43B H 0.749115 0.498153 0.198670 0.051 Uiso 1 1 calc R U . . .
H43C H 0.792447 0.436268 0.270843 0.051 Uiso 1 1 calc R U . . .
C44 C 0.9564(11) 0.5063(9) 0.1547(6) 0.029(3) Uani 1 1 d . . . . .
H44A H 1.027055 0.525850 0.151394 0.044 Uiso 1 1 calc R U . . .
H44B H 0.888097 0.559903 0.127993 0.044 Uiso 1 1 calc R U . . .
H44C H 0.974100 0.448337 0.141039 0.044 Uiso 1 1 calc R U . . .
C45 C 0.8843(12) 0.5777(9) 0.2424(6) 0.034(3) Uani 1 1 d . . . . .
H45A H 0.863607 0.562928 0.286127 0.051 Uiso 1 1 calc R U . . .
H45B H 0.813669 0.626741 0.214939 0.051 Uiso 1 1 calc R U . . .
H45C H 0.949957 0.603308 0.238434 0.051 Uiso 1 1 calc R U . . .
C46 C 1.2210(11) 0.2648(8) 0.4191(5) 0.022(2) Uani 1 1 d . . . . .
C47 C 1.1711(12) 0.3364(9) 0.4576(5) 0.028(3) Uani 1 1 d . . . . .
H47A H 1.187752 0.396427 0.437855 0.042 Uiso 1 1 calc R U . . .
H47B H 1.209917 0.305942 0.500532 0.042 Uiso 1 1 calc R U . . .
H47C H 1.083950 0.352262 0.458776 0.042 Uiso 1 1 calc R U . . .
C48 C 1.3570(11) 0.2438(8) 0.4158(5) 0.026(3) Uani 1 1 d . . . . .
H48A H 1.388663 0.202072 0.389037 0.039 Uiso 1 1 calc R U . . .
H48B H 1.398002 0.210345 0.458180 0.039 Uiso 1 1 calc R U . . .
H48C H 1.370810 0.305471 0.398079 0.039 Uiso 1 1 calc R U . . .
C49 C 1.1991(11) 0.1688(9) 0.4522(5) 0.029(3) Uani 1 1 d . . . . .
H49A H 1.112765 0.183030 0.456036 0.043 Uiso 1 1 calc R U . . .
H49B H 1.242407 0.138745 0.494098 0.043 Uiso 1 1 calc R U . . .
H49C H 1.228382 0.123824 0.427313 0.043 Uiso 1 1 calc R U . . .
C50 C 1.3518(10) 0.2701(8) 0.1126(5) 0.018(2) Uani 1 1 d . . . . .
C51 C 1.4740(9) 0.2381(8) 0.1307(5) 0.017(2) Uani 1 1 d . . . . .
H51 H 1.535863 0.247054 0.104497 0.021 Uiso 1 1 calc R U . . .
C52 C 1.4869(9) 0.1908(7) 0.1945(5) 0.015(2) Uani 1 1 d . . . . .
C53 C 1.2875(11) 0.3275(8) 0.0473(5) 0.023(2) Uani 1 1 d . . . . .
C54 C 1.2364(11) 0.2653(9) 0.0226(5) 0.028(3) Uani 1 1 d . . . . .
H54A H 1.302185 0.206897 0.019972 0.042 Uiso 1 1 calc R U . . .
H54B H 1.194747 0.303386 -0.019245 0.042 Uiso 1 1 calc R U . . .
H54C H 1.179510 0.245725 0.051243 0.042 Uiso 1 1 calc R U . . .
C55 C 1.1849(12) 0.4212(9) 0.0483(6) 0.033(3) Uani 1 1 d . . . . .
H55A H 1.121116 0.404117 0.072145 0.049 Uiso 1 1 calc R U . . .
H55B H 1.152289 0.461355 0.005146 0.049 Uiso 1 1 calc R U . . .
H55C H 1.215796 0.458070 0.068288 0.049 Uiso 1 1 calc R U . . .
C56 C 1.3777(12) 0.3583(10) 0.0019(6) 0.035(3) Uani 1 1 d . . . . .
H56A H 1.409428 0.399356 0.017291 0.052 Uiso 1 1 calc R U . . .
H56B H 1.336335 0.395270 -0.040138 0.052 Uiso 1 1 calc R U . . .
H56C H 1.444157 0.299884 -0.000059 0.052 Uiso 1 1 calc R U . . .
C57 C 1.6043(10) 0.1377(8) 0.2382(6) 0.023(3) Uani 1 1 d . . . . .
C58 C 1.7100(11) 0.1596(10) 0.2018(7) 0.035(3) Uani 1 1 d . . . . .
H58A H 1.717649 0.137669 0.164565 0.052 Uiso 1 1 calc R U . . .
H58B H 1.785076 0.124825 0.229238 0.052 Uiso 1 1 calc R U . . .
H58C H 1.693840 0.230048 0.188841 0.052 Uiso 1 1 calc R U . . .
C59 C 1.5949(11) 0.1742(10) 0.2963(6) 0.030(3) Uani 1 1 d . . . . .
H59A H 1.569112 0.245648 0.282411 0.045 Uiso 1 1 calc R U . . .
H59B H 1.673638 0.146010 0.320362 0.045 Uiso 1 1 calc R U . . .
H59C H 1.535908 0.153904 0.322974 0.045 Uiso 1 1 calc R U . . .
C60 C 1.6340(10) 0.0264(8) 0.2596(6) 0.026(3) Uani 1 1 d . . . . .
H60A H 1.567936 0.011188 0.282037 0.039 Uiso 1 1 calc R U . . .
H60B H 1.708443 -0.006062 0.287572 0.039 Uiso 1 1 calc R U . . .
H60C H 1.644737 0.003283 0.222745 0.039 Uiso 1 1 calc R U . . .
C61 C 0.165(2) 0.917(2) 0.5386(14) 0.133(13) Uani 1 1 d . . . . .
H61A H 0.185500 0.970963 0.545704 0.160 Uiso 1 1 calc R U . . .
H61B H 0.101893 0.946231 0.503156 0.160 Uiso 1 1 calc R U . . .
C62 C 0.271(3) 0.848(2) 0.5230(13) 0.123(11) Uani 1 1 d . . . . .
H62A H 0.260175 0.848587 0.479268 0.147 Uiso 1 1 calc R U . . .
H62B H 0.342709 0.865672 0.527065 0.147 Uiso 1 1 calc R U . . .
C63 C 0.287(2) 0.756(2) 0.5649(11) 0.100(9) Uani 1 1 d . . . . .
H63A H 0.362248 0.730996 0.592337 0.120 Uiso 1 1 calc R U . . .
H63B H 0.290596 0.709715 0.541766 0.120 Uiso 1 1 calc R U . . .
C64 C 0.178(2) 0.7684(17) 0.6046(14) 0.104(8) Uani 1 1 d . . . . .
H64A H 0.121713 0.741080 0.591708 0.124 Uiso 1 1 calc R U . . .
H64B H 0.203986 0.734976 0.649831 0.124 Uiso 1 1 calc R U . . .
O1 O 0.3341(6) 0.5884(5) 0.2136(3) 0.0182(16) Uani 1 1 d . . . . .
O2 O 1.1646(7) 0.1186(5) 0.2574(3) 0.0202(16) Uani 1 1 d . . . . .
O3 O 0.1223(14) 0.8697(11) 0.5928(8) 0.104(6) Uani 1 1 d . . . . .
N1 N 0.3661(8) 0.7837(6) 0.1978(4) 0.0162(19) Uani 1 1 d . . . . .
N2 N 0.4025(8) 0.7267(7) 0.2610(4) 0.020(2) Uani 1 1 d . . . . .
N3 N 0.1135(7) 0.7651(6) 0.2009(4) 0.0135(18) Uani 1 1 d . . . . .
N4 N 0.1386(8) 0.7316(6) 0.2664(4) 0.0163(19) Uani 1 1 d . . . . .
N5 N 1.1088(8) 0.3265(7) 0.2533(4) 0.019(2) Uani 1 1 d . . . . .
N6 N 1.1890(8) 0.2677(7) 0.3069(4) 0.0171(19) Uani 1 1 d . . . . .
N7 N 1.2921(8) 0.2436(6) 0.1643(4) 0.0169(19) Uani 1 1 d . . . . .
N8 N 1.3799(8) 0.1921(6) 0.2158(4) 0.0157(19) Uani 1 1 d . . . . .
Zn1 Zn 0.25767(11) 0.74706(9) 0.14844(5) 0.0157(3) Uani 1 1 d . . . . .
Zn2 Zn 0.30924(11) 0.63927(8) 0.30174(5) 0.0158(3) Uani 1 1 d . . . . .
Zn3 Zn 1.11644(11) 0.26900(9) 0.18118(6) 0.0170(3) Uani 1 1 d . . . . .
Zn4 Zn 1.31805(11) 0.14318(9) 0.30127(6) 0.0178(3) Uani 1 1 d . . . . .

loop_
_atom_site_aniso_label
_atom_site_aniso_U_11
_atom_site_aniso_U_22
_atom_site_aniso_U_33
_atom_site_aniso_U_23
_atom_site_aniso_U_13
_atom_site_aniso_U_12
C1 0.021(6) 0.025(6) 0.022(6) -0.007(5) 0.002(5) -0.007(5)
C2 0.029(7) 0.046(8) 0.016(6) -0.008(5) 0.003(5) -0.020(6)
C3 0.029(6) 0.011(5) 0.024(6) -0.001(5) 0.003(5) -0.004(5)
C4 0.025(6) 0.036(7) 0.016(6) 0.016(5) -0.004(5) 0.000(5)
C5 0.010(5) 0.016(6) 0.040(7) -0.008(5) 0.006(5) 0.004(4)
C6 0.033(7) 0.026(7) 0.032(7) -0.013(6) 0.013(6) -0.001(6)
C7 0.045(8) 0.025(7) 0.028(7) -0.009(5) 0.010(6) -0.008(6)
C8 0.023(6) 0.018(6) 0.024(6) -0.014(5) -0.001(5) -0.008(5)
C9 0.016(5) 0.022(6) 0.015(5) 0.000(4) 0.007(4) -0.006(5)
C10 0.015(5) 0.026(6) 0.020(6) -0.004(5) 0.006(4) -0.006(5)
C11 0.017(5) 0.023(6) 0.018(6) -0.014(5) 0.003(4) -0.003(5)
C12 0.028(6) 0.025(6) 0.014(5) -0.006(5) 0.010(5) -0.013(5)
C13 0.023(6) 0.026(6) 0.016(6) -0.005(5) 0.001(5) -0.010(5)
C14 0.021(6) 0.037(7) 0.020(6) -0.012(5) 0.014(5) -0.014(5)
C15 0.042(7) 0.026(6) 0.017(6) -0.008(5) 0.010(5) -0.012(6)
C16 0.015(5) 0.019(6) 0.022(6) -0.008(5) 0.003(4) -0.005(4)
C17 0.025(6) 0.026(6) 0.024(6) -0.006(5) -0.008(5) -0.012(5)
C18 0.025(6) 0.027(6) 0.032(7) -0.010(5) 0.007(5) -0.013(5)
C19 0.032(7) 0.038(7) 0.009(6) -0.005(5) 0.005(5) -0.011(6)
C20 0.022(6) 0.012(5) 0.018(6) -0.003(4) 0.000(4) -0.002(4)
C21 0.010(5) 0.027(6) 0.020(6) -0.007(5) 0.005(4) -0.006(5)
C22 0.020(6) 0.016(5) 0.016(6) 0.001(4) 0.001(4) -0.009(5)
C23 0.013(5) 0.022(6) 0.018(6) -0.006(5) -0.005(4) 0.001(4)
C24 0.040(7) 0.031(7) 0.016(6) -0.002(5) -0.011(5) -0.012(6)
C25 0.013(6) 0.047(8) 0.022(6) -0.001(6) -0.001(5) -0.005(5)
C26 0.028(6) 0.029(7) 0.018(6) 0.000(5) -0.003(5) -0.010(5)
C27 0.018(5) 0.025(6) 0.013(5) -0.002(4) 0.002(4) -0.008(5)
C28 0.020(6) 0.037(7) 0.020(6) -0.015(5) 0.005(5) -0.012(5)
C29 0.021(6) 0.019(6) 0.022(6) -0.001(5) 0.001(5) -0.004(5)
C30 0.024(6) 0.021(6) 0.025(6) -0.013(5) 0.010(5) -0.007(5)
C31 0.023(6) 0.035(7) 0.038(7) -0.021(6) 0.002(5) -0.011(5)
C32 0.045(8) 0.039(8) 0.036(8) -0.004(6) -0.012(6) -0.018(7)
C33 0.029(7) 0.025(6) 0.026(7) -0.008(5) 0.001(5) -0.004(5)
C34 0.036(7) 0.030(7) 0.023(7) 0.008(5) -0.020(6) -0.003(6)
C35 0.027(6) 0.037(7) 0.029(7) -0.006(5) 0.013(5) -0.024(6)
C36 0.063(10) 0.032(8) 0.069(11) -0.016(7) 0.023(9) -0.035(8)
C37 0.106(16) 0.067(12) 0.083(14) -0.020(10) 0.017(12) -0.075(12)
C38 0.037(7) 0.021(6) 0.023(6) -0.015(5) 0.011(5) -0.008(5)
C39 0.019(6) 0.025(6) 0.018(6) -0.014(5) 0.012(4) -0.004(5)
C40 0.031(7) 0.025(6) 0.019(6) -0.013(5) 0.007(5) -0.007(5)
C41 0.026(6) 0.010(5) 0.018(6) -0.008(4) 0.003(4) -0.006(4)
C42 0.012(5) 0.030(6) 0.026(6) -0.006(5) 0.000(5) -0.004(5)
C43 0.020(6) 0.037(7) 0.038(8) -0.006(6) -0.003(5) -0.005(5)
C44 0.027(6) 0.020(6) 0.025(6) 0.001(5) -0.002(5) 0.004(5)
C45 0.039(8) 0.029(7) 0.021(6) -0.009(5) 0.006(5) 0.003(6)
C46 0.030(6) 0.018(6) 0.017(6) -0.006(5) 0.005(5) -0.006(5)
C47 0.053(8) 0.026(6) 0.013(6) -0.015(5) 0.006(5) -0.015(6)
C48 0.034(7) 0.019(6) 0.019(6) 0.003(5) -0.007(5) -0.010(5)
C49 0.033(7) 0.035(7) 0.013(6) -0.008(5) 0.002(5) -0.006(6)
C50 0.023(6) 0.015(5) 0.012(5) -0.006(4) 0.002(4) -0.002(4)
C51 0.012(5) 0.023(6) 0.021(6) -0.008(5) 0.010(4) -0.011(4)
C52 0.009(5) 0.016(5) 0.024(6) -0.011(4) 0.004(4) -0.005(4)
C53 0.030(6) 0.020(6) 0.011(5) -0.001(4) 0.002(5) -0.002(5)
C54 0.033(7) 0.029(6) 0.014(6) -0.004(5) -0.008(5) -0.004(5)
C55 0.031(7) 0.028(7) 0.027(7) 0.001(5) 0.000(5) -0.002(5)
C56 0.041(8) 0.037(7) 0.022(7) -0.006(6) 0.004(6) -0.011(6)
C57 0.013(5) 0.021(6) 0.033(7) -0.008(5) 0.000(5) -0.002(5)
C58 0.019(6) 0.035(7) 0.049(8) -0.014(6) 0.002(6) -0.006(5)
C59 0.018(6) 0.039(7) 0.037(7) -0.015(6) 0.001(5) -0.010(5)
C60 0.019(6) 0.029(6) 0.035(7) -0.015(5) 0.002(5) -0.010(5)
C61 0.077(17) 0.13(2) 0.12(2) 0.038(18) 0.027(16) -0.009(16)
C62 0.17(3) 0.13(2) 0.084(18) -0.037(17) 0.08(2) -0.07(2)
C63 0.061(14) 0.16(3) 0.080(17) -0.064(18) 0.005(12) -0.015(15)
C64 0.089(18) 0.078(16) 0.14(2) -0.018(16) 0.010(16) -0.041(14)
O1 0.013(4) 0.017(4) 0.022(4) -0.006(3) 0.000(3) -0.003(3)
O2 0.026(4) 0.014(4) 0.021(4) -0.007(3) 0.005(3) -0.007(3)
O3 0.086(11) 0.081(11) 0.119(13) -0.007(9) 0.062(10) -0.021(9)
N1 0.020(5) 0.020(5) 0.010(4) -0.004(4) 0.002(3) -0.009(4)
N2 0.017(5) 0.022(5) 0.014(5) -0.002(4) 0.000(4) -0.002(4)
N3 0.012(4) 0.014(4) 0.009(4) 0.001(3) -0.003(3) -0.002(3)
N4 0.012(4) 0.019(5) 0.018(5) -0.007(4) 0.005(4) -0.004(4)
N5 0.026(5) 0.021(5) 0.013(5) -0.005(4) 0.005(4) -0.012(4)
N6 0.017(5) 0.024(5) 0.011(4) -0.003(4) -0.001(3) -0.010(4)
N7 0.028(5) 0.010(4) 0.006(4) 0.001(3) 0.000(4) -0.002(4)
N8 0.017(5) 0.014(4) 0.013(4) -0.003(4) -0.004(3) -0.001(4)
Zn1 0.0159(6) 0.0188(6) 0.0116(6) -0.0046(5) 0.0021(5) -0.0055(5)
Zn2 0.0145(6) 0.0161(6) 0.0144(6) -0.0018(5) 0.0000(5) -0.0049(5)
Zn3 0.0160(6) 0.0183(6) 0.0163(7) -0.0046(5) 0.0006(5) -0.0063(5)
Zn4 0.0191(7) 0.0163(7) 0.0133(6) -0.0019(5) -0.0005(5) -0.0028(5)

loop_
_atom_type_symbol
_atom_type_description
_atom_type_scat_dispersion_real
_atom_type_scat_dispersion_imag
_atom_type_scat_source
C C 0.0033 0.0016 'International Tables Vol C Tables 4.2.6.8 and 6.1.1.4'
H H 0.0000 0.0000 'International Tables Vol C Tables 4.2.6.8 and 6.1.1.4'
O O 0.0106 0.0060 'International Tables Vol C Tables 4.2.6.8 and 6.1.1.4'
N N 0.0061 0.0033 'International Tables Vol C Tables 4.2.6.8 and 6.1.1.4'
Zn Zn 0.2839 1.4301 'International Tables Vol C Tables 4.2.6.8 and 6.1.1.4'

loop_
_geom_angle_atom_site_label_1
_geom_angle_atom_site_label_2
_geom_angle_atom_site_label_3
_geom_angle
_geom_angle_site_symmetry_1
_geom_angle_site_symmetry_3
_geom_angle_publ_flag
C2 C1 Zn1 123.8(8) . . ?
C2 C1 H1A 106.4 . . ?
Zn1 C1 H1A 106.4 . . ?
C2 C1 H1B 106.4 . . ?
Zn1 C1 H1B 106.4 . . ?
H1A C1 H1B 106.4 . . ?
C1 C2 H2A 109.5 . . ?
C1 C2 H2B 109.5 . . ?
H2A C2 H2B 109.5 . . ?
C1 C2 H2C 109.5 . . ?
H2A C2 H2C 109.5 . . ?
H2B C2 H2C 109.5 . . ?
C4 C3 Zn2 122.6(8) . . ?
C4 C3 H3A 106.7 . . ?
Zn2 C3 H3A 106.7 . . ?
C4 C3 H3B 106.7 . . ?
Zn2 C3 H3B 106.7 . . ?
H3A C3 H3B 106.6 . . ?
C3 C4 H4A 109.5 . . ?
C3 C4 H4B 109.5 . . ?
H4A C4 H4B 109.5 . . ?
C3 C4 H4C 109.5 . . ?
H4A C4 H4C 109.5 . . ?
H4B C4 H4C 109.5 . . ?
O1 C5 C6 104.1(9) . . ?
O1 C5 H5A 110.9 . . ?
C6 C5 H5A 110.9 . . ?
O1 C5 H5B 110.9 . . ?
C6 C5 H5B 110.9 . . ?
H5A C5 H5B 109.0 . . ?
C5 C6 C7 105.0(10) . . ?
C5 C6 H6A 110.7 . . ?
C7 C6 H6A 110.7 . . ?
C5 C6 H6B 110.7 . . ?
C7 C6 H6B 110.7 . . ?
H6A C6 H6B 108.8 . . ?
C6 C7 C8 100.2(10) . . ?
C6 C7 H7A 111.7 . . ?
C8 C7 H7A 111.7 . . ?
C6 C7 H7B 111.7 . . ?
C8 C7 H7B 111.7 . . ?
H7A C7 H7B 109.5 . . ?
O1 C8 C7 106.9(9) . . ?
O1 C8 H8A 110.3 . . ?
C7 C8 H8A 110.3 . . ?
O1 C8 H8B 110.3 . . ?
C7 C8 H8B 110.3 . . ?
H8A C8 H8B 108.6 . . ?
N1 C9 C10 110.1(9) . . ?
N1 C9 C12 122.7(10) . . ?
C10 C9 C12 127.2(10) . . ?
C9 C10 C11 105.5(10) . . ?
C9 C10 H10 127.2 . . ?
C11 C10 H10 127.2 . . ?
N2 C11 C10 108.9(10) . . ?
N2 C11 C16 123.3(10) . . ?
C10 C11 C16 127.8(10) . . ?
C9 C12 C13 112.6(9) . . ?
C9 C12 C15 110.1(9) . . ?
C13 C12 C15 109.3(10) . . ?
C9 C12 C14 108.3(9) . . ?
C13 C12 C14 108.2(9) . . ?
C15 C12 C14 108.2(9) . . ?
C12 C13 H13A 109.5 . . ?
C12 C13 H13B 109.5 . . ?
H13A C13 H13B 109.5 . . ?
C12 C13 H13C 109.5 . . ?
H13A C13 H13C 109.5 . . ?
H13B C13 H13C 109.5 . . ?
C12 C14 H14A 109.5 . . ?
C12 C14 H14B 109.5 . . ?
H14A C14 H14B 109.5 . . ?
C12 C14 H14C 109.5 . . ?
H14A C14 H14C 109.5 . . ?
H14B C14 H14C 109.5 . . ?
C12 C15 H15A 109.5 . . ?
C12 C15 H15B 109.5 . . ?
H15A C15 H15B 109.5 . . ?
C12 C15 H15C 109.5 . . ?
H15A C15 H15C 109.5 . . ?
H15B C15 H15C 109.5 . . ?
C17 C16 C19 111.5(10) . . ?
C17 C16 C11 108.7(9) . . ?
C19 C16 C11 109.2(9) . . ?
C17 C16 C18 108.3(9) . . ?
C19 C16 C18 109.8(9) . . ?
C11 C16 C18 109.3(9) . . ?
C16 C17 H17A 109.5 . . ?
C16 C17 H17B 109.5 . . ?
H17A C17 H17B 109.5 . . ?
C16 C17 H17C 109.5 . . ?
H17A C17 H17C 109.5 . . ?
H17B C17 H17C 109.5 . . ?
C16 C18 H18A 109.5 . . ?
C16 C18 H18B 109.5 . . ?
H18A C18 H18B 109.5 . . ?
C16 C18 H18C 109.5 . . ?
H18A C18 H18C 109.5 . . ?
H18B C18 H18C 109.5 . . ?
C16 C19 H19A 109.5 . . ?
C16 C19 H19B 109.5 . . ?
H19A C19 H19B 109.5 . . ?
C16 C19 H19C 109.5 . . ?
H19A C19 H19C 109.5 . . ?
H19B C19 H19C 109.5 . . ?
N3 C20 C21 110.6(9) . . ?
N3 C20 C23 120.9(9) . . ?
C21 C20 C23 128.4(10) . . ?
C20 C21 C22 105.4(9) . . ?
C20 C21 H21 127.3 . . ?
C22 C21 H21 127.3 . . ?
N4 C22 C21 108.5(9) . . ?
N4 C22 C27 124.3(9) . . ?
C21 C22 C27 127.1(10) . . ?
C26 C23 C24 109.6(10) . . ?
C26 C23 C25 108.4(9) . . ?
C24 C23 C25 110.2(10) . . ?
C26 C23 C20 109.8(9) . . ?
C24 C23 C20 110.7(9) . . ?
C25 C23 C20 108.1(9) . . ?
C23 C24 H24A 109.5 . . ?
C23 C24 H24B 109.5 . . ?
H24A C24 H24B 109.5 . . ?
C23 C24 H24C 109.5 . . ?
H24A C24 H24C 109.5 . . ?
H24B C24 H24C 109.5 . . ?
C23 C25 H25A 109.5 . . ?
C23 C25 H25B 109.5 . . ?
H25A C25 H25B 109.5 . . ?
C23 C25 H25C 109.5 . . ?
H25A C25 H25C 109.5 . . ?
H25B C25 H25C 109.5 . . ?
C23 C26 H26A 109.5 . . ?
C23 C26 H26B 109.5 . . ?
H26A C26 H26B 109.5 . . ?
C23 C26 H26C 109.5 . . ?
H26A C26 H26C 109.5 . . ?
H26B C26 H26C 109.5 . . ?
C22 C27 C28 111.9(9) . . ?
C22 C27 C30 110.4(9) . . ?
C28 C27 C30 108.3(9) . . ?
C22 C27 C29 108.0(9) . . ?
C28 C27 C29 108.7(9) . . ?
C30 C27 C29 109.4(9) . . ?
C27 C28 H28A 109.5 . . ?
C27 C28 H28B 109.5 . . ?
H28A C28 H28B 109.5 . . ?
C27 C28 H28C 109.5 . . ?
H28A C28 H28C 109.5 . . ?
H28B C28 H28C 109.5 . . ?
C27 C29 H29A 109.5 . . ?
C27 C29 H29B 109.5 . . ?
H29A C29 H29B 109.5 . . ?
C27 C29 H29C 109.5 . . ?
H29A C29 H29C 109.5 . . ?
H29B C29 H29C 109.5 . . ?
C27 C30 H30A 109.5 . . ?
C27 C30 H30B 109.5 . . ?
H30A C30 H30B 109.5 . . ?
C27 C30 H30C 109.5 . . ?
H30A C30 H30C 109.5 . . ?
H30B C30 H30C 109.5 . . ?
C32 C31 Zn3 125.3(9) . . ?
C32 C31 H31A 106.0 . . ?
Zn3 C31 H31A 106.0 . . ?
C32 C31 H31B 106.0 . . ?
Zn3 C31 H31B 106.0 . . ?
H31A C31 H31B 106.3 . . ?
C31 C32 H32A 109.5 . . ?
C31 C32 H32B 109.5 . . ?
H32A C32 H32B 109.5 . . ?
C31 C32 H32C 109.5 . . ?
H32A C32 H32C 109.5 . . ?
H32B C32 H32C 109.5 . . ?
C34 C33 Zn4 122.7(9) . . ?
C34 C33 H33A 106.7 . . ?
Zn4 C33 H33A 106.7 . . ?
C34 C33 H33B 106.7 . . ?
Zn4 C33 H33B 106.7 . . ?
H33A C33 H33B 106.6 . . ?
C33 C34 H34A 109.5 . . ?
C33 C34 H34B 109.5 . . ?
H34A C34 H34B 109.5 . . ?
C33 C34 H34C 109.5 . . ?
H34A C34 H34C 109.5 . . ?
H34B C34 H34C 109.5 . . ?
O2 C35 C36 106.1(10) . . ?
O2 C35 H35A 110.5 . . ?
C36 C35 H35A 110.5 . . ?
O2 C35 H35B 110.5 . . ?
C36 C35 H35B 110.5 . . ?
H35A C35 H35B 108.7 . . ?
C37 C36 C35 104.8(12) . . ?
C37 C36 H36A 110.8 . . ?
C35 C36 H36A 110.8 . . ?
C37 C36 H36B 110.8 . . ?
C35 C36 H36B 110.8 . . ?
H36A C36 H36B 108.9 . . ?
C36 C37 C38 104.3(13) . . ?
C36 C37 H37A 110.9 . . ?
C38 C37 H37A 110.9 . . ?
C36 C37 H37B 110.9 . . ?
C38 C37 H37B 110.9 . . ?
H37A C37 H37B 108.9 . . ?
O2 C38 C37 105.6(11) . . ?
O2 C38 H38A 110.6 . . ?
C37 C38 H38A 110.6 . . ?
O2 C38 H38B 110.6 . . ?
C37 C38 H38B 110.6 . . ?
H38A C38 H38B 108.7 . . ?
N5 C39 C40 109.6(10) . . ?
N5 C39 C42 123.0(10) . . ?
C40 C39 C42 127.3(10) . . ?
C41 C40 C39 105.9(10) . . ?
C41 C40 H40 127.0 . . ?
C39 C40 H40 127.0 . . ?
N6 C41 C40 109.4(9) . . ?
N6 C41 C46 122.6(9) . . ?
C40 C41 C46 127.9(10) . . ?
C39 C42 C44 112.5(9) . . ?
C39 C42 C43 109.4(10) . . ?
C44 C42 C43 108.7(10) . . ?
C39 C42 C45 109.6(10) . . ?
C44 C42 C45 109.3(10) . . ?
C43 C42 C45 107.3(10) . . ?
C42 C43 H43A 109.5 . . ?
C42 C43 H43B 109.5 . . ?
H43A C43 H43B 109.5 . . ?
C42 C43 H43C 109.5 . . ?
H43A C43 H43C 109.5 . . ?
H43B C43 H43C 109.5 . . ?
C42 C44 H44A 109.5 . . ?
C42 C44 H44B 109.5 . . ?
H44A C44 H44B 109.5 . . ?
C42 C44 H44C 109.5 . . ?
H44A C44 H44C 109.5 . . ?
H44B C44 H44C 109.5 . . ?
C42 C45 H45A 109.5 . . ?
C42 C45 H45B 109.5 . . ?
H45A C45 H45B 109.5 . . ?
C42 C45 H45C 109.5 . . ?
H45A C45 H45C 109.5 . . ?
H45B C45 H45C 109.5 . . ?
C41 C46 C48 109.9(9) . . ?
C41 C46 C47 109.4(9) . . ?
C48 C46 C47 108.7(10) . . ?
C41 C46 C49 110.1(9) . . ?
C48 C46 C49 109.7(9) . . ?
C47 C46 C49 109.0(9) . . ?
C46 C47 H47A 109.5 . . ?
C46 C47 H47B 109.5 . . ?
H47A C47 H47B 109.5 . . ?
C46 C47 H47C 109.5 . . ?
H47A C47 H47C 109.5 . . ?
H47B C47 H47C 109.5 . . ?
C46 C48 H48A 109.5 . . ?
C46 C48 H48B 109.5 . . ?
H48A C48 H48B 109.5 . . ?
C46 C48 H48C 109.5 . . ?
H48A C48 H48C 109.5 . . ?
H48B C48 H48C 109.5 . . ?
C46 C49 H49A 109.5 . . ?
C46 C49 H49B 109.5 . . ?
H49A C49 H49B 109.5 . . ?
C46 C49 H49C 109.5 . . ?
H49A C49 H49C 109.5 . . ?
H49B C49 H49C 109.5 . . ?
N7 C50 C51 109.3(9) . . ?
N7 C50 C53 122.7(10) . . ?
C51 C50 C53 128.1(10) . . ?
C52 C51 C50 105.9(9) . . ?
C52 C51 H51 127.0 . . ?
C50 C51 H51 127.0 . . ?
N8 C52 C51 110.5(9) . . ?
N8 C52 C57 121.6(9) . . ?
C51 C52 C57 127.8(9) . . ?
C54 C53 C50 110.4(9) . . ?
C54 C53 C55 109.2(10) . . ?
C50 C53 C55 110.9(9) . . ?
C54 C53 C56 109.4(10) . . ?
C50 C53 C56 109.4(10) . . ?
C55 C53 C56 107.4(10) . . ?
C53 C54 H54A 109.5 . . ?
C53 C54 H54B 109.5 . . ?
H54A C54 H54B 109.5 . . ?
C53 C54 H54C 109.5 . . ?
H54A C54 H54C 109.5 . . ?
H54B C54 H54C 109.5 . . ?
C53 C55 H55A 109.5 . . ?
C53 C55 H55B 109.5 . . ?
H55A C55 H55B 109.5 . . ?
C53 C55 H55C 109.5 . . ?
H55A C55 H55C 109.5 . . ?
H55B C55 H55C 109.5 . . ?
C53 C56 H56A 109.5 . . ?
C53 C56 H56B 109.5 . . ?
H56A C56 H56B 109.5 . . ?
C53 C56 H56C 109.5 . . ?
H56A C56 H56C 109.5 . . ?
H56B C56 H56C 109.5 . . ?
C52 C57 C60 110.6(9) . . ?
C52 C57 C59 111.0(9) . . ?
C60 C57 C59 109.9(10) . . ?
C52 C57 C58 109.3(10) . . ?
C60 C57 C58 108.2(9) . . ?
C59 C57 C58 107.7(10) . . ?
C57 C58 H58A 109.5 . . ?
C57 C58 H58B 109.5 . . ?
H58A C58 H58B 109.5 . . ?
C57 C58 H58C 109.5 . . ?
H58A C58 H58C 109.5 . . ?
H58B C58 H58C 109.5 . . ?
C57 C59 H59A 109.5 . . ?
C57 C59 H59B 109.5 . . ?
H59A C59 H59B 109.5 . . ?
C57 C59 H59C 109.5 . . ?
H59A C59 H59C 109.5 . . ?
H59B C59 H59C 109.5 . . ?
C57 C60 H60A 109.5 . . ?
C57 C60 H60B 109.5 . . ?
H60A C60 H60B 109.5 . . ?
C57 C60 H60C 109.5 . . ?
H60A C60 H60C 109.5 . . ?
H60B C60 H60C 109.5 . . ?
O3 C61 C62 110(2) . . ?
O3 C61 H61A 109.7 . . ?
C62 C61 H61A 109.7 . . ?
O3 C61 H61B 109.7 . . ?
C62 C61 H61B 109.7 . . ?
H61A C61 H61B 108.2 . . ?
C63 C62 C61 107(2) . . ?
C63 C62 H62A 110.3 . . ?
C61 C62 H62A 110.3 . . ?
C63 C62 H62B 110.3 . . ?
C61 C62 H62B 110.3 . . ?
H62A C62 H62B 108.5 . . ?
C62 C63 C64 107(2) . . ?
C62 C63 H63A 110.3 . . ?
C64 C63 H63A 110.3 . . ?
C62 C63 H63B 110.3 . . ?
C64 C63 H63B 110.3 . . ?
H63A C63 H63B 108.6 . . ?
O3 C64 C63 105(2) . . ?
O3 C64 H64A 110.8 . . ?
C63 C64 H64A 110.8 . . ?
O3 C64 H64B 110.8 . . ?
C63 C64 H64B 110.8 . . ?
H64A C64 H64B 108.8 . . ?
C8 O1 C5 108.8(8) . . ?
C8 O1 Zn1 113.6(6) . . ?
C5 O1 Zn1 114.1(6) . . ?
C8 O1 Zn2 114.0(6) . . ?
C5 O1 Zn2 114.2(6) . . ?
Zn1 O1 Zn2 91.5(3) . . ?
C38 O2 C35 107.9(8) . . ?
C38 O2 Zn4 116.7(7) . . ?
C35 O2 Zn4 113.7(7) . . ?
C38 O2 Zn3 114.1(6) . . ?
C35 O2 Zn3 113.1(7) . . ?
Zn4 O2 Zn3 90.8(3) . . ?
C61 O3 C64 109(2) . . ?
C9 N1 N2 106.6(8) . . ?
C9 N1 Zn1 134.9(7) . . ?
N2 N1 Zn1 117.7(7) . . ?
C11 N2 N1 108.9(9) . . ?
C11 N2 Zn2 134.2(7) . . ?
N1 N2 Zn2 116.6(7) . . ?
C20 N3 N4 106.7(8) . . ?
C20 N3 Zn1 135.7(7) . . ?
N4 N3 Zn1 116.7(6) . . ?
C22 N4 N3 108.6(8) . . ?
C22 N4 Zn2 133.3(7) . . ?
N3 N4 Zn2 117.6(6) . . ?
C39 N5 N6 107.1(9) . . ?
C39 N5 Zn3 135.1(8) . . ?
N6 N5 Zn3 116.7(7) . . ?
C41 N6 N5 107.9(9) . . ?
C41 N6 Zn4 134.6(7) . . ?
N5 N6 Zn4 117.5(6) . . ?
C50 N7 N8 106.7(9) . . ?
C50 N7 Zn3 135.1(7) . . ?
N8 N7 Zn3 118.1(6) . . ?
C52 N8 N7 107.6(8) . . ?
C52 N8 Zn4 136.2(7) . . ?
N7 N8 Zn4 116.2(6) . . ?
C1 Zn1 N3 133.8(4) . . ?
C1 Zn1 N1 126.4(4) . . ?
N3 Zn1 N1 99.5(4) . . ?
C1 Zn1 O1 96.1(4) . . ?
N3 Zn1 O1 87.0(3) . . ?
N1 Zn1 O1 89.8(3) . . ?
C3 Zn2 N2 133.9(4) . . ?
C3 Zn2 N4 126.0(4) . . ?
N2 Zn2 N4 99.9(4) . . ?
C3 Zn2 O1 96.7(4) . . ?
N2 Zn2 O1 86.7(3) . . ?
N4 Zn2 O1 90.0(3) . . ?
C31 Zn3 N7 129.8(5) . . ?
C31 Zn3 N5 130.4(5) . . ?
N7 Zn3 N5 99.4(4) . . ?
C31 Zn3 O2 96.6(4) . . ?
N7 Zn3 O2 91.8(3) . . ?
N5 Zn3 O2 86.8(3) . . ?
C33 Zn4 N6 132.1(4) . . ?
C33 Zn4 N8 126.1(4) . . ?
N6 Zn4 N8 101.5(4) . . ?
C33 Zn4 O2 96.5(4) . . ?
N6 Zn4 O2 85.1(3) . . ?
N8 Zn4 O2 93.0(3) . . ?

loop_
_geom_bond_atom_site_label_1
_geom_bond_atom_site_label_2
_geom_bond_distance
_geom_bond_site_symmetry_2
_geom_bond_publ_flag
C1 C2 1.555(16) . ?
C1 Zn1 2.011(12) . ?
C1 H1A 0.9900 . ?
C1 H1B 0.9900 . ?
C2 H2A 0.9800 . ?
C2 H2B 0.9800 . ?
C2 H2C 0.9800 . ?
C3 C4 1.540(16) . ?
C3 Zn2 2.000(11) . ?
C3 H3A 0.9900 . ?
C3 H3B 0.9900 . ?
C4 H4A 0.9800 . ?
C4 H4B 0.9800 . ?
C4 H4C 0.9800 . ?
C5 O1 1.486(12) . ?
C5 C6 1.517(17) . ?
C5 H5A 0.9900 . ?
C5 H5B 0.9900 . ?
C6 C7 1.537(18) . ?
C6 H6A 0.9900 . ?
C6 H6B 0.9900 . ?
C7 C8 1.535(16) . ?
C7 H7A 0.9900 . ?
C7 H7B 0.9900 . ?
C8 O1 1.480(13) . ?
C8 H8A 0.9900 . ?
C8 H8B 0.9900 . ?
C9 N1 1.350(14) . ?
C9 C10 1.396(16) . ?
C9 C12 1.524(15) . ?
C10 C11 1.399(16) . ?
C10 H10 0.9500 . ?
C11 N2 1.342(14) . ?
C11 C16 1.534(15) . ?
C12 C13 1.535(16) . ?
C12 C15 1.549(17) . ?
C12 C14 1.564(15) . ?
C13 H13A 0.9800 . ?
C13 H13B 0.9800 . ?
C13 H13C 0.9800 . ?
C14 H14A 0.9800 . ?
C14 H14B 0.9800 . ?
C14 H14C 0.9800 . ?
C15 H15A 0.9800 . ?
C15 H15B 0.9800 . ?
C15 H15C 0.9800 . ?
C16 C17 1.530(15) . ?
C16 C19 1.531(15) . ?
C16 C18 1.545(16) . ?
C17 H17A 0.9800 . ?
C17 H17B 0.9800 . ?
C17 H17C 0.9800 . ?
C18 H18A 0.9800 . ?
C18 H18B 0.9800 . ?
C18 H18C 0.9800 . ?
C19 H19A 0.9800 . ?
C19 H19B 0.9800 . ?
C19 H19C 0.9800 . ?
C20 N3 1.343(14) . ?
C20 C21 1.394(15) . ?
C20 C23 1.545(15) . ?
C21 C22 1.399(15) . ?
C21 H21 0.9500 . ?
C22 N4 1.358(14) . ?
C22 C27 1.518(15) . ?
C23 C26 1.529(16) . ?
C23 C24 1.528(16) . ?
C23 C25 1.533(15) . ?
C24 H24A 0.9800 . ?
C24 H24B 0.9800 . ?
C24 H24C 0.9800 . ?
C25 H25A 0.9800 . ?
C25 H25B 0.9800 . ?
C25 H25C 0.9800 . ?
C26 H26A 0.9800 . ?
C26 H26B 0.9800 . ?
C26 H26C 0.9800 . ?
C27 C28 1.525(15) . ?
C27 C30 1.548(15) . ?
C27 C29 1.554(16) . ?
C28 H28A 0.9800 . ?
C28 H28B 0.9800 . ?
C28 H28C 0.9800 . ?
C29 H29A 0.9800 . ?
C29 H29B 0.9800 . ?
C29 H29C 0.9800 . ?
C30 H30A 0.9800 . ?
C30 H30B 0.9800 . ?
C30 H30C 0.9800 . ?
C31 C32 1.533(18) . ?
C31 Zn3 1.986(12) . ?
C31 H31A 0.9900 . ?
C31 H31B 0.9900 . ?
C32 H32A 0.9800 . ?
C32 H32B 0.9800 . ?
C32 H32C 0.9800 . ?
C33 C34 1.539(16) . ?
C33 Zn4 2.000(12) . ?
C33 H33A 0.9900 . ?
C33 H33B 0.9900 . ?
C34 H34A 0.9800 . ?
C34 H34B 0.9800 . ?
C34 H34C 0.9800 . ?
C35 O2 1.481(13) . ?
C35 C36 1.507(18) . ?
C35 H35A 0.9900 . ?
C35 H35B 0.9900 . ?
C36 C37 1.47(2) . ?
C36 H36A 0.9900 . ?
C36 H36B 0.9900 . ?
C37 C38 1.53(2) . ?
C37 H37A 0.9900 . ?
C37 H37B 0.9900 . ?
C38 O2 1.472(13) . ?
C38 H38A 0.9900 . ?
C38 H38B 0.9900 . ?
C39 N5 1.361(14) . ?
C39 C40 1.400(16) . ?
C39 C42 1.526(15) . ?
C40 C41 1.387(16) . ?
C40 H40 0.9500 . ?
C41 N6 1.363(14) . ?
C41 C46 1.527(15) . ?
C42 C44 1.528(17) . ?
C42 C43 1.547(17) . ?
C42 C45 1.558(17) . ?
C43 H43A 0.9800 . ?
C43 H43B 0.9800 . ?
C43 H43C 0.9800 . ?
C44 H44A 0.9800 . ?
C44 H44B 0.9800 . ?
C44 H44C 0.9800 . ?
C45 H45A 0.9800 . ?
C45 H45B 0.9800 . ?
C45 H45C 0.9800 . ?
C46 C48 1.539(17) . ?
C46 C47 1.545(15) . ?
C46 C49 1.545(17) . ?
C47 H47A 0.9800 . ?
C47 H47B 0.9800 . ?
C47 H47C 0.9800 . ?
C48 H48A 0.9800 . ?
C48 H48B 0.9800 . ?
C48 H48C 0.9800 . ?
C49 H49A 0.9800 . ?
C49 H49B 0.9800 . ?
C49 H49C 0.9800 . ?
C50 N7 1.371(14) . ?
C50 C51 1.390(15) . ?
C50 C53 1.523(15) . ?
C51 C52 1.379(15) . ?
C51 H51 0.9500 . ?
C52 N8 1.342(14) . ?
C52 C57 1.540(15) . ?
C53 C54 1.525(17) . ?
C53 C55 1.535(16) . ?
C53 C56 1.552(17) . ?
C54 H54A 0.9800 . ?
C54 H54B 0.9800 . ?
C54 H54C 0.9800 . ?
C55 H55A 0.9800 . ?
C55 H55B 0.9800 . ?
C55 H55C 0.9800 . ?
C56 H56A 0.9800 . ?
C56 H56B 0.9800 . ?
C56 H56C 0.9800 . ?
C57 C60 1.539(16) . ?
C57 C59 1.552(17) . ?
C57 C58 1.558(17) . ?
C58 H58A 0.9800 . ?
C58 H58B 0.9800 . ?
C58 H58C 0.9800 . ?
C59 H59A 0.9800 . ?
C59 H59B 0.9800 . ?
C59 H59C 0.9800 . ?
C60 H60A 0.9800 . ?
C60 H60B 0.9800 . ?
C60 H60C 0.9800 . ?
C61 O3 1.40(3) . ?
C61 C62 1.45(4) . ?
C61 H61A 0.9900 . ?
C61 H61B 0.9900 . ?
C62 C63 1.39(3) . ?
C62 H62A 0.9900 . ?
C62 H62B 0.9900 . ?
C63 C64 1.54(3) . ?
C63 H63A 0.9900 . ?
C63 H63B 0.9900 . ?
C64 O3 1.40(3) . ?
C64 H64A 0.9900 . ?
C64 H64B 0.9900 . ?
O1 Zn1 2.297(8) . ?
O1 Zn2 2.307(8) . ?
O2 Zn4 2.289(8) . ?
O2 Zn3 2.309(8) . ?
N1 N2 1.406(12) . ?
N1 Zn1 2.039(9) . ?
N2 Zn2 2.027(10) . ?
N3 N4 1.402(12) . ?
N3 Zn1 2.037(9) . ?
N4 Zn2 2.042(9) . ?
N5 N6 1.406(12) . ?
N5 Zn3 2.046(10) . ?
N6 Zn4 2.029(10) . ?
N7 N8 1.410(12) . ?
N7 Zn3 2.033(10) . ?
N8 Zn4 2.050(9) . ?
